data_2231220
loop_
_publ_author_name
'Suresh, J.'
'Arumugam, Natarajan'
'Almansour, Abdulrahman I.'
'Karama, Usama'
'Lakshman, P. L. Nilantha'

_publ_section_title
;
 (2<i>RS</i>,3<i>SR</i>,10<i>SR</i>,11<i>RS</i>)-3,10-Diphenoxy-18,21-dioxa-5,8-diazapentacyclo[20.4.0.0^2,5^.0^8,11^.0^12,17^]hexacosa-1(26),12,14,16,22,24-hexaene-4,9-dione
 ethyl acetate hemisolvate
;
_journal_coeditor_code LW2069
_journal_issue 8
_journal_name_full 'Acta Crystallographica Section E'
_journal_page_first o2203
_journal_paper_doi 10.1107/S1600536811030200
_journal_volume 67
_journal_year 2011
_chemical_formula_iupac 'C34 H30 N2 O6, 0.5(C4 H8 O2)'
_chemical_formula_moiety 'C34 H30 N2 O6, 0.5(C4 H8 O2)'
_chemical_formula_sum 'C36 H34 N2 O7'
_chemical_formula_weight 606.65
_chemical_name_systematic
;
(2<i>RS</i>,3<i>SR</i>,10<i>SR</i>,11<i>RS</i>)-3,10-Diphenoxy-18,21-dioxa-5,8-
diazapentacyclo[20.4.0.0^2,5^.0^8,11^.0^12,17^]hexacosa-
1(26),12,14,16,22,24-hexaene-4,9-dione ethyl acetate hemisolvate
;
_space_group_IT_number 14
_symmetry_cell_setting monoclinic
_symmetry_space_group_name_Hall '-P 2yn'
_symmetry_space_group_name_H-M 'P 1 21/n 1'
_atom_sites_solution_hydrogens geom
_atom_sites_solution_primary direct
_atom_sites_solution_secondary difmap
_audit_creation_method SHELXL-97
_cell_angle_alpha 90.00
_cell_angle_beta 108.722(10)
_cell_angle_gamma 90.00
_cell_formula_units_Z 8
_cell_length_a 18.037(3)
_cell_length_b 17.201(3)
_cell_length_c 21.589(4)
_cell_measurement_reflns_used 2500
_cell_measurement_temperature 293(2)
_cell_measurement_theta_max 27
_cell_measurement_theta_min 2
_cell_volume 6344(2)
_computing_cell_refinement 'SAINT (Bruker, 2001)'
_computing_data_collection 'SMART (Bruker, 2001)'
_computing_data_reduction 'SAINT (Bruker, 2001)'
_computing_molecular_graphics 'PLATON (Spek, 2009)'
_computing_publication_material 'SHELXL97 (Sheldrick, 2008)'
_computing_structure_refinement 'SHELXL97 (Sheldrick, 2008)'
_computing_structure_solution 'SHELXS97 (Sheldrick, 2008)'
_diffrn_ambient_temperature 293(2)
_diffrn_measured_fraction_theta_full 0.998
_diffrn_measured_fraction_theta_max 0.998
_diffrn_measurement_device_type 'Bruker SMART APEX CCD'
_diffrn_measurement_method \w
_diffrn_radiation_monochromator graphite
_diffrn_radiation_source 'fine-focus sealed tube'
_diffrn_radiation_type MoK\a
_diffrn_radiation_wavelength 0.71075
_diffrn_reflns_av_R_equivalents 0.0464
_diffrn_reflns_av_sigmaI/netI 0.0398
_diffrn_reflns_limit_h_max 22
_diffrn_reflns_limit_h_min -22
_diffrn_reflns_limit_k_max 21
_diffrn_reflns_limit_k_min -21
_diffrn_reflns_limit_l_max 27
_diffrn_reflns_limit_l_min -27
_diffrn_reflns_number 64493
_diffrn_reflns_theta_full 26.55
_diffrn_reflns_theta_max 26.55
_diffrn_reflns_theta_min 1.68
_diffrn_standards_decay_% 0
_exptl_absorpt_coefficient_mu 0.089
_exptl_absorpt_correction_T_max 0.988
_exptl_absorpt_correction_T_min 0.984
_exptl_absorpt_correction_type multi-scan
_exptl_absorpt_process_details '(SADABS; Bruker, 1998)'
_exptl_crystal_colour colourless
_exptl_crystal_density_diffrn 1.270
_exptl_crystal_density_method 'not measured'
_exptl_crystal_description block
_exptl_crystal_F_000 2560
_exptl_crystal_size_max 0.18
_exptl_crystal_size_mid 0.16
_exptl_crystal_size_min 0.13
_refine_diff_density_max 0.320
_refine_diff_density_min -0.240
_refine_ls_extinction_method none
_refine_ls_goodness_of_fit_ref 1.022
_refine_ls_hydrogen_treatment constr
_refine_ls_matrix_type full
_refine_ls_number_parameters 813
_refine_ls_number_reflns 13208
_refine_ls_number_restraints 0
_refine_ls_restrained_S_all 1.022
_refine_ls_R_factor_all 0.1115
_refine_ls_R_factor_gt 0.0530
_refine_ls_shift/su_max 0.000
_refine_ls_shift/su_mean 0.000
_refine_ls_structure_factor_coef Fsqd
_refine_ls_weighting_details 'calc w=1/[\s^2^(Fo^2^)+(0.0801P)^2^+1.3813P] where P=(Fo^2^+2Fc^2^)/3'
_refine_ls_weighting_scheme calc
_refine_ls_wR_factor_gt 0.1398
_refine_ls_wR_factor_ref 0.1748
_reflns_number_gt 7192
_reflns_number_total 13208
_reflns_threshold_expression I>2sigma(I)
_cod_data_source_file lw2069.cif
_cod_data_source_block I
_cod_original_cell_volume 6343.67(19)
_cod_original_sg_symbol_H-M 'P 21/n'
_cod_database_code 2231220
_cod_database_fobs_code 2231220

loop_
_symmetry_equiv_pos_as_xyz
'x, y, z'
'-x+1/2, y+1/2, -z+1/2'
'-x, -y, -z'
'x-1/2, -y-1/2, z-1/2'

loop_
_atom_site_type_symbol
_atom_site_label
_atom_site_fract_x
_atom_site_fract_y
_atom_site_fract_z
_atom_site_U_iso_or_equiv
_atom_site_adp_type
_atom_site_calc_flag
_atom_site_refinement_flags
_atom_site_occupancy
_atom_site_symmetry_multiplicity
O O1 0.58820(10) 0.50849(11) 0.49402(8) 0.0675(5) Uani d . 1 1
O O2 0.46252(10) 0.40807(11) 0.76094(9) 0.0678(5) Uani d . 1 1
O O3 0.79089(11) 0.27095(10) 0.67869(9) 0.0692(5) Uani d . 1 1
O O4 0.68980(10) 0.18393(11) 0.72407(9) 0.0723(5) Uani d . 1 1
O O5 0.75451(8) 0.41331(10) 0.52020(7) 0.0543(4) Uani d . 1 1
O O6 0.54253(9) 0.23356(9) 0.79798(7) 0.0546(4) Uani d . 1 1
N N1 0.53463(10) 0.36778(11) 0.69396(9) 0.0482(5) Uani d . 1 1
N N2 0.62448(10) 0.43556(11) 0.59046(8) 0.0477(5) Uani d . 1 1
C C1 0.53443(14) 0.23039(16) 0.85949(11) 0.0579(7) Uani d . 1 1
C C2 0.50667(17) 0.29204(19) 0.88634(13) 0.0738(8) Uani d . 1 1
H H2 0.4938 0.3387 0.8636 0.089 Uiso calc R 1 1
C C3 0.49799(19) 0.2840(2) 0.94753(15) 0.0934(11) Uani d . 1 1
H H3 0.4790 0.3253 0.9658 0.112 Uiso calc R 1 1
C C4 0.5172(2) 0.2159(3) 0.98101(16) 0.1071(14) Uani d . 1 1
H H4 0.5124 0.2110 1.0225 0.129 Uiso calc R 1 1
C C5 0.5436(2) 0.1545(3) 0.95333(17) 0.1107(13) Uani d . 1 1
H H5 0.5555 0.1078 0.9760 0.133 Uiso calc R 1 1
C C6 0.55309(18) 0.16067(19) 0.89231(14) 0.0805(9) Uani d . 1 1
H H6 0.5715 0.1190 0.8740 0.097 Uiso calc R 1 1
C C7 0.56993(12) 0.30462(13) 0.78045(10) 0.0451(5) Uani d . 1 1
H H7 0.6143 0.3252 0.8160 0.054 Uiso calc R 1 1
C C8 0.58797(12) 0.30110(13) 0.71428(10) 0.0438(5) Uani d . 1 1
H H8 0.6423 0.3153 0.7197 0.053 Uiso calc R 1 1
C C9 0.51115(12) 0.36898(14) 0.74746(11) 0.0481(6) Uani d . 1 1
C C10 0.56317(14) 0.22914(14) 0.67387(10) 0.0501(6) Uani d . 1 1
C C11 0.48777(17) 0.2166(2) 0.63373(13) 0.0766(8) Uani d . 1 1
H H11 0.4499 0.2545 0.6302 0.092 Uiso calc R 1 1
C C12 0.4673(2) 0.1484(3) 0.59849(16) 0.1033(12) Uani d . 1 1
H H12 0.4158 0.1405 0.5721 0.124 Uiso calc R 1 1
C C13 0.5221(3) 0.0930(2) 0.60227(17) 0.1031(12) Uani d . 1 1
H H13 0.5079 0.0477 0.5778 0.124 Uiso calc R 1 1
C C14 0.5990(2) 0.10279(18) 0.64218(15) 0.0818(9) Uani d . 1 1
H H14 0.6365 0.0649 0.6444 0.098 Uiso calc R 1 1
C C15 0.61848(16) 0.17077(15) 0.67866(12) 0.0593(6) Uani d . 1 1
C C16 0.75889(17) 0.15158(17) 0.71566(17) 0.0795(9) Uani d . 1 1
H H16A 0.7482 0.1332 0.6712 0.095 Uiso calc R 1 1
H H16B 0.7776 0.1082 0.7453 0.095 Uiso calc R 1 1
C C17 0.81814(16) 0.21491(17) 0.73031(15) 0.0751(8) Uani d . 1 1
H H17A 0.8231 0.2385 0.7722 0.090 Uiso calc R 1 1
H H17B 0.8688 0.1946 0.7317 0.090 Uiso calc R 1 1
C C18 0.81363(13) 0.34669(15) 0.69163(10) 0.0488(6) Uani d . 1 1
C C19 0.88309(14) 0.36788(17) 0.73889(11) 0.0582(7) Uani d . 1 1
H H19 0.9157 0.3301 0.7645 0.070 Uiso calc R 1 1
C C20 0.90333(15) 0.4447(2) 0.74750(13) 0.0669(8) Uani d . 1 1
H H20 0.9498 0.4589 0.7793 0.080 Uiso calc R 1 1
C C21 0.85609(17) 0.50128(18) 0.70996(13) 0.0675(7) Uani d . 1 1
H H21 0.8704 0.5534 0.7161 0.081 Uiso calc R 1 1
C C22 0.78640(15) 0.47960(15) 0.66253(11) 0.0559(6) Uani d . 1 1
H H22 0.7543 0.5177 0.6370 0.067 Uiso calc R 1 1
C C23 0.76414(12) 0.40245(13) 0.65274(10) 0.0426(5) Uani d . 1 1
C C24 0.68875(12) 0.37855(13) 0.60175(10) 0.0439(5) Uani d . 1 1
H H24 0.6725 0.3259 0.6090 0.053 Uiso calc R 1 1
C C25 0.68248(12) 0.39336(14) 0.52855(10) 0.0466(5) Uani d . 1 1
H H25 0.6570 0.3500 0.5002 0.056 Uiso calc R 1 1
C C26 0.62359(12) 0.45784(15) 0.53028(10) 0.0482(6) Uani d . 1 1
C C27 0.75411(12) 0.42248(14) 0.45610(10) 0.0476(5) Uani d . 1 1
C C28 0.81786(15) 0.39355(18) 0.44128(12) 0.0685(8) Uani d . 1 1
H H28 0.8577 0.3679 0.4730 0.082 Uiso calc R 1 1
C C29 0.82196(16) 0.40302(18) 0.37899(13) 0.0721(8) Uani d . 1 1
H H29 0.8649 0.3837 0.3690 0.087 Uiso calc R 1 1
C C30 0.76339(15) 0.44063(16) 0.33156(12) 0.0611(7) Uani d . 1 1
H H30 0.7662 0.4462 0.2895 0.073 Uiso calc R 1 1
C C31 0.70102(14) 0.46967(15) 0.34697(11) 0.0546(6) Uani d . 1 1
H H31 0.6615 0.4957 0.3152 0.066 Uiso calc R 1 1
C C32 0.69594(13) 0.46082(14) 0.40911(11) 0.0507(6) Uani d . 1 1
H H32 0.6532 0.4808 0.4190 0.061 Uiso calc R 1 1
C C33 0.58264(13) 0.46822(14) 0.63199(11) 0.0504(6) Uani d . 1 1
H H33A 0.5624 0.5188 0.6149 0.061 Uiso calc R 1 1
H H33B 0.6195 0.4760 0.6755 0.061 Uiso calc R 1 1
C C34 0.51501(12) 0.41862(15) 0.63752(11) 0.0526(6) Uani d . 1 1
H H34A 0.4729 0.4528 0.6391 0.063 Uiso calc R 1 1
H H34B 0.4956 0.3871 0.5983 0.063 Uiso calc R 1 1
O O7 0.08612(10) -0.03084(12) 0.50260(9) 0.0732(6) Uani d . 1 1
O O8 -0.02514(11) 0.08467(11) 0.77821(10) 0.0750(5) Uani d . 1 1
O O9 0.27029(12) 0.22602(11) 0.67684(9) 0.0814(6) Uani d . 1 1
O O10 0.18251(14) 0.31822(12) 0.73090(10) 0.0873(6) Uani d . 1 1
O O11 0.23893(8) 0.08131(10) 0.51517(7) 0.0545(4) Uani d . 1 1
O O12 0.05351(10) 0.25116(10) 0.81692(8) 0.0634(5) Uani d . 1 1
N N3 0.03988(10) 0.12389(12) 0.70535(9) 0.0516(5) Uani d . 1 1
N N4 0.11730(10) 0.05203(11) 0.59366(8) 0.0495(5) Uani d . 1 1
C C35 0.10712(19) 0.29037(16) 0.86937(13) 0.0687(7) Uani d . 1 1
C C36 0.0732(3) 0.33826(19) 0.90397(16) 0.1016(12) Uani d . 1 1
H H36 0.0191 0.3433 0.8925 0.122 Uiso calc R 1 1
C C37 0.1232(4) 0.3788(3) 0.9568(2) 0.146(2) Uani d . 1 1
H H37 0.1017 0.4126 0.9801 0.176 Uiso calc R 1 1
C C38 0.2030(4) 0.3706(3) 0.9758(3) 0.158(2) Uani d . 1 1
H H38 0.2352 0.3967 1.0123 0.190 Uiso calc R 1 1
C C39 0.2332(3) 0.3238(3) 0.9400(2) 0.1273(15) Uani d . 1 1
H H39 0.2873 0.3184 0.9520 0.153 Uiso calc R 1 1
C C40 0.1864(2) 0.2834(2) 0.88599(16) 0.0918(10) Uani d . 1 1
H H40 0.2087 0.2522 0.8616 0.110 Uiso calc R 1 1
C C41 0.08090(14) 0.18611(14) 0.79130(11) 0.0506(6) Uani d . 1 1
H H41 0.1279 0.1642 0.8232 0.061 Uiso calc R 1 1
C C42 0.09050(13) 0.19243(13) 0.72190(11) 0.0471(5) Uani d . 1 1
H H42 0.1441 0.1811 0.7228 0.057 Uiso calc R 1 1
C C43 0.02096(14) 0.12327(14) 0.76097(11) 0.0521(6) Uani d . 1 1
C C44 0.05858(15) 0.26504(16) 0.68418(11) 0.0562(6) Uani d . 1 1
C C45 -0.01947(17) 0.2737(2) 0.64774(13) 0.0765(9) Uani d . 1 1
H H45 -0.0540 0.2326 0.6448 0.092 Uiso calc R 1 1
C C46 -0.0471(2) 0.3434(3) 0.61535(15) 0.1036(14) Uani d . 1 1
H H46 -0.1000 0.3491 0.5921 0.124 Uiso calc R 1 1
C C47 0.0032(3) 0.4026(3) 0.61783(17) 0.1100(15) Uani d . 1 1
H H47 -0.0149 0.4479 0.5944 0.132 Uiso calc R 1 1
C C48 0.0809(3) 0.39636(19) 0.65468(16) 0.1004(12) Uani d . 1 1
H H48 0.1149 0.4377 0.6571 0.120 Uiso calc R 1 1
C C49 0.1083(2) 0.32766(17) 0.68836(13) 0.0713(8) Uani d . 1 1
C C50 0.2471(2) 0.34862(19) 0.71346(19) 0.0998(11) Uani d . 1 1
H H50A 0.2698 0.3930 0.7406 0.120 Uiso calc R 1 1
H H50B 0.2299 0.3650 0.6681 0.120 Uiso calc R 1 1
C C51 0.3058(2) 0.2846(2) 0.72398(17) 0.0935(10) Uani d . 1 1
H H51A 0.3535 0.3034 0.7177 0.112 Uiso calc R 1 1
H H51B 0.3184 0.2640 0.7680 0.112 Uiso calc R 1 1
C C52 0.30210(13) 0.15310(15) 0.68510(11) 0.0536(6) Uani d . 1 1
C C53 0.37626(15) 0.1362(2) 0.72771(13) 0.0705(8) Uani d . 1 1
H H53 0.4073 0.1757 0.7522 0.085 Uiso calc R 1 1
C C54 0.40356(16) 0.0618(2) 0.73372(14) 0.0803(9) Uani d . 1 1
H H54 0.4531 0.0508 0.7625 0.096 Uiso calc R 1 1
C C55 0.35892(18) 0.0031(2) 0.69790(13) 0.0774(9) Uani d . 1 1
H H55 0.3780 -0.0476 0.7020 0.093 Uiso calc R 1 1
C C56 0.28482(15) 0.01966(16) 0.65534(11) 0.0592(6) Uani d . 1 1
H H56 0.2542 -0.0204 0.6313 0.071 Uiso calc R 1 1
C C57 0.25554(12) 0.09451(13) 0.64801(10) 0.0427(5) Uani d . 1 1
C C58 0.17667(12) 0.11307(13) 0.59957(10) 0.0436(5) Uani d . 1 1
H H58 0.1580 0.1652 0.6055 0.052 Uiso calc R 1 1
C C59 0.16737(12) 0.09423(14) 0.52655(10) 0.0474(5) Uani d . 1 1
H H59 0.1360 0.1338 0.4969 0.057 Uiso calc R 1 1
C C60 0.11648(13) 0.02564(16) 0.53458(11) 0.0522(6) Uani d . 1 1
C C61 0.23611(12) 0.07508(14) 0.45046(10) 0.0461(5) Uani d . 1 1
C C62 0.29714(16) 0.10742(19) 0.43439(13) 0.0752(9) Uani d . 1 1
H H62 0.3367 0.1339 0.4658 0.090 Uiso calc R 1 1
C C63 0.29951(17) 0.10048(19) 0.37165(13) 0.0788(9) Uani d . 1 1
H H63 0.3409 0.1225 0.3609 0.095 Uiso calc R 1 1
C C64 0.24212(15) 0.06174(15) 0.32478(11) 0.0571(6) Uani d . 1 1
H H64 0.2443 0.0574 0.2825 0.069 Uiso calc R 1 1
C C65 0.18145(14) 0.02940(14) 0.34073(11) 0.0516(6) Uani d . 1 1
H H65 0.1422 0.0028 0.3092 0.062 Uiso calc R 1 1
C C66 0.17816(13) 0.03615(14) 0.40402(10) 0.0489(6) Uani d . 1 1
H H66 0.1367 0.0143 0.4147 0.059 Uiso calc R 1 1
C C67 0.08087(14) 0.02224(15) 0.63947(12) 0.0567(6) Uani d . 1 1
H H67A 0.1210 0.0153 0.6815 0.068 Uiso calc R 1 1
H H67B 0.0591 -0.0286 0.6246 0.068 Uiso calc R 1 1
C C68 0.01636(13) 0.07316(17) 0.64897(12) 0.0628(7) Uani d . 1 1
H H68A -0.0050 0.1049 0.6101 0.075 Uiso calc R 1 1
H H68B -0.0253 0.0397 0.6526 0.075 Uiso calc R 1 1
O O13 0.64589(13) 0.69087(14) 0.51650(12) 0.1002(7) Uani d . 1 1
O O14 0.67151(18) 0.64668(18) 0.61737(13) 0.1269(9) Uani d . 1 1
C C69 0.5398(2) 0.6845(2) 0.5557(2) 0.1183(13) Uani d . 1 1
H H69A 0.5112 0.6431 0.5285 0.178 Uiso calc R 1 1
H H69B 0.5238 0.7333 0.5340 0.178 Uiso calc R 1 1
H H69C 0.5293 0.6843 0.5965 0.178 Uiso calc R 1 1
C C70 0.6249(2) 0.6732(2) 0.56792(18) 0.0894(10) Uani d . 1 1
C C71 0.7275(2) 0.6741(3) 0.5224(2) 0.1394(17) Uani d . 1 1
H H71A 0.7626 0.7059 0.5564 0.167 Uiso calc R 1 1
H H71B 0.7394 0.6198 0.5333 0.167 Uiso calc R 1 1
C C72 0.7356(3) 0.6917(4) 0.4603(3) 0.187(3) Uani d . 1 1
H H72A 0.6979 0.6625 0.4268 0.280 Uiso calc R 1 1
H H72B 0.7874 0.6782 0.4607 0.280 Uiso calc R 1 1
H H72C 0.7270 0.7463 0.4515 0.280 Uiso calc R 1 1

loop_
_atom_site_aniso_label
_atom_site_aniso_U_11
_atom_site_aniso_U_22
_atom_site_aniso_U_33
_atom_site_aniso_U_12
_atom_site_aniso_U_13
_atom_site_aniso_U_23
O1 0.0629(10) 0.0937(14) 0.0532(10) 0.0301(10) 0.0288(8) 0.0327(10)
O2 0.0679(11) 0.0809(13) 0.0716(12) 0.0114(10) 0.0459(10) 0.0080(10)
O3 0.0805(12) 0.0558(12) 0.0588(11) 0.0143(10) 0.0050(9) 0.0102(9)
O4 0.0673(11) 0.0669(12) 0.0752(13) 0.0155(9) 0.0121(10) -0.0115(10)
O5 0.0451(8) 0.0895(12) 0.0327(8) 0.0076(8) 0.0188(7) 0.0068(8)
O6 0.0673(10) 0.0610(10) 0.0375(8) -0.0207(8) 0.0196(7) 0.0042(7)
N1 0.0469(10) 0.0603(12) 0.0444(11) 0.0092(9) 0.0243(8) 0.0148(9)
N2 0.0472(10) 0.0637(12) 0.0382(10) 0.0142(9) 0.0219(8) 0.0149(9)
C1 0.0575(14) 0.0792(19) 0.0360(13) -0.0279(13) 0.0135(11) 0.0048(13)
C2 0.0846(19) 0.093(2) 0.0494(16) -0.0148(17) 0.0288(14) 0.0006(15)
C3 0.103(2) 0.133(3) 0.0557(19) -0.039(2) 0.0420(17) -0.010(2)
C4 0.121(3) 0.161(4) 0.0485(19) -0.064(3) 0.0388(19) 0.002(2)
C5 0.145(3) 0.122(3) 0.065(2) -0.044(3) 0.033(2) 0.030(2)
C6 0.099(2) 0.083(2) 0.0595(18) -0.0216(18) 0.0262(16) 0.0180(16)
C7 0.0476(12) 0.0528(14) 0.0373(12) -0.0109(11) 0.0171(9) 0.0042(10)
C8 0.0429(11) 0.0527(14) 0.0388(12) 0.0010(10) 0.0173(9) 0.0097(10)
C9 0.0450(12) 0.0607(15) 0.0455(13) -0.0054(11) 0.0242(10) 0.0057(11)
C10 0.0571(14) 0.0587(15) 0.0357(12) -0.0058(12) 0.0168(10) 0.0061(11)
C11 0.0685(17) 0.097(2) 0.0555(17) -0.0120(16) 0.0076(14) -0.0075(16)
C12 0.102(3) 0.122(3) 0.065(2) -0.032(3) -0.0015(18) -0.015(2)
C13 0.146(4) 0.083(3) 0.068(2) -0.034(3) 0.016(2) -0.0200(19)
C14 0.118(3) 0.0595(19) 0.0642(19) -0.0030(18) 0.0242(18) -0.0039(15)
C15 0.0758(17) 0.0550(16) 0.0455(14) -0.0040(14) 0.0169(13) 0.0033(12)
C16 0.083(2) 0.0571(18) 0.100(2) 0.0284(16) 0.0317(17) 0.0122(16)
C17 0.0671(17) 0.0720(19) 0.081(2) 0.0288(16) 0.0170(15) 0.0269(16)
C18 0.0508(13) 0.0615(16) 0.0386(12) 0.0093(12) 0.0209(10) 0.0029(11)
C19 0.0480(13) 0.085(2) 0.0441(14) 0.0124(13) 0.0180(11) 0.0007(13)
C20 0.0535(15) 0.104(2) 0.0479(15) -0.0090(16) 0.0226(12) -0.0068(15)
C21 0.0807(19) 0.0758(19) 0.0549(16) -0.0181(16) 0.0343(15) -0.0066(15)
C22 0.0660(15) 0.0625(17) 0.0456(14) 0.0029(13) 0.0268(12) 0.0063(12)
C23 0.0492(12) 0.0527(14) 0.0335(11) 0.0052(11) 0.0237(10) 0.0066(10)
C24 0.0487(12) 0.0501(13) 0.0368(12) 0.0055(10) 0.0193(10) 0.0067(10)
C25 0.0458(12) 0.0620(15) 0.0340(11) 0.0037(11) 0.0157(9) 0.0049(10)
C26 0.0426(12) 0.0682(16) 0.0375(12) 0.0073(11) 0.0182(10) 0.0117(11)
C27 0.0485(12) 0.0650(15) 0.0334(12) -0.0013(11) 0.0191(10) 0.0009(11)
C28 0.0596(15) 0.105(2) 0.0479(15) 0.0214(15) 0.0276(12) 0.0132(14)
C29 0.0701(17) 0.102(2) 0.0581(17) 0.0154(16) 0.0402(14) 0.0052(15)
C30 0.0754(17) 0.0769(18) 0.0411(14) -0.0081(14) 0.0327(13) 0.0011(13)
C31 0.0622(15) 0.0638(16) 0.0398(13) -0.0039(12) 0.0193(11) 0.0055(11)
C32 0.0508(13) 0.0649(16) 0.0410(13) 0.0046(12) 0.0211(10) 0.0044(11)
C33 0.0545(13) 0.0589(15) 0.0471(13) 0.0135(11) 0.0293(11) 0.0126(11)
C34 0.0445(12) 0.0699(16) 0.0481(13) 0.0143(11) 0.0216(10) 0.0211(12)
O7 0.0749(12) 0.0944(14) 0.0594(11) -0.0356(11) 0.0341(9) -0.0355(10)
O8 0.0878(13) 0.0758(13) 0.0845(14) -0.0058(11) 0.0600(11) -0.0011(10)
O9 0.0924(14) 0.0577(13) 0.0716(13) -0.0242(11) -0.0050(10) -0.0041(10)
O10 0.1087(16) 0.0700(13) 0.0707(14) -0.0264(12) 0.0113(12) 0.0074(11)
O11 0.0440(8) 0.0917(13) 0.0311(8) -0.0079(8) 0.0167(6) -0.0012(8)
O12 0.0800(11) 0.0635(11) 0.0474(10) 0.0159(9) 0.0216(9) -0.0108(8)
N3 0.0498(11) 0.0667(13) 0.0455(11) -0.0117(10) 0.0253(9) -0.0141(9)
N4 0.0491(10) 0.0665(13) 0.0386(10) -0.0179(9) 0.0223(8) -0.0150(9)
C35 0.103(2) 0.0580(17) 0.0463(15) -0.0021(16) 0.0264(15) 0.0010(13)
C36 0.167(3) 0.077(2) 0.073(2) 0.003(2) 0.057(2) -0.0237(18)
C37 0.249(6) 0.098(3) 0.100(4) -0.018(4) 0.066(4) -0.048(3)
C38 0.229(7) 0.122(4) 0.094(4) -0.050(5) 0.012(4) -0.036(3)
C39 0.138(4) 0.112(3) 0.104(3) -0.036(3) 0.000(3) -0.011(3)
C40 0.104(3) 0.084(2) 0.075(2) -0.008(2) 0.0113(19) -0.0140(18)
C41 0.0604(14) 0.0524(14) 0.0397(13) 0.0122(11) 0.0171(11) -0.0046(11)
C42 0.0459(12) 0.0529(14) 0.0460(13) 0.0001(11) 0.0196(10) -0.0070(11)
C43 0.0567(14) 0.0582(15) 0.0508(14) 0.0069(12) 0.0304(11) -0.0009(11)
C44 0.0662(16) 0.0708(18) 0.0381(13) 0.0129(14) 0.0256(11) -0.0018(12)
C45 0.0727(18) 0.117(3) 0.0509(16) 0.0300(18) 0.0350(14) 0.0157(16)
C46 0.113(3) 0.161(4) 0.0489(18) 0.076(3) 0.0432(19) 0.030(2)
C47 0.184(5) 0.101(3) 0.053(2) 0.066(3) 0.048(3) 0.018(2)
C48 0.183(4) 0.055(2) 0.058(2) 0.014(2) 0.032(2) 0.0022(16)
C49 0.107(2) 0.0581(18) 0.0475(16) 0.0031(17) 0.0233(16) -0.0022(13)
C50 0.130(3) 0.061(2) 0.105(3) -0.048(2) 0.034(2) -0.0126(19)
C51 0.097(2) 0.073(2) 0.097(3) -0.045(2) 0.0135(19) -0.0191(19)
C52 0.0526(14) 0.0641(17) 0.0454(14) -0.0168(12) 0.0172(11) 0.0019(12)
C53 0.0490(15) 0.107(3) 0.0533(16) -0.0250(16) 0.0127(12) -0.0007(16)
C54 0.0500(16) 0.137(3) 0.0536(17) 0.0135(19) 0.0158(13) 0.0057(19)
C55 0.084(2) 0.101(2) 0.0478(16) 0.0341(19) 0.0209(15) 0.0052(16)
C56 0.0702(16) 0.0669(18) 0.0413(13) 0.0053(13) 0.0189(12) -0.0057(12)
C57 0.0461(12) 0.0563(15) 0.0304(11) -0.0085(11) 0.0188(9) -0.0011(10)
C58 0.0445(12) 0.0527(14) 0.0359(11) -0.0063(10) 0.0163(9) -0.0038(10)
C59 0.0430(12) 0.0665(16) 0.0340(12) -0.0027(11) 0.0143(9) -0.0018(11)
C60 0.0435(12) 0.0775(18) 0.0381(12) -0.0106(12) 0.0167(10) -0.0148(12)
C61 0.0471(12) 0.0612(15) 0.0330(11) -0.0030(11) 0.0169(10) 0.0027(10)
C62 0.0686(17) 0.114(2) 0.0489(15) -0.0386(17) 0.0273(13) -0.0134(15)
C63 0.0793(19) 0.116(3) 0.0559(17) -0.0335(18) 0.0419(15) -0.0120(16)
C64 0.0710(16) 0.0698(17) 0.0387(13) 0.0068(13) 0.0291(12) 0.0011(12)
C65 0.0555(13) 0.0596(15) 0.0407(13) 0.0043(12) 0.0171(10) -0.0047(11)
C66 0.0466(12) 0.0619(15) 0.0415(13) -0.0039(11) 0.0188(10) 0.0009(11)
C67 0.0663(15) 0.0621(16) 0.0539(14) -0.0193(12) 0.0365(12) -0.0153(12)
C68 0.0493(13) 0.091(2) 0.0537(15) -0.0201(13) 0.0249(11) -0.0268(14)
O13 0.0974(16) 0.1138(19) 0.0950(17) 0.0069(14) 0.0389(13) 0.0220(14)
O14 0.144(2) 0.143(3) 0.0833(18) 0.0065(19) 0.0226(17) 0.0098(17)
C69 0.123(3) 0.116(3) 0.137(4) 0.025(3) 0.071(3) 0.013(3)
C70 0.117(3) 0.080(2) 0.073(2) -0.003(2) 0.032(2) 0.0031(18)
C71 0.096(3) 0.187(5) 0.148(4) 0.013(3) 0.056(3) 0.046(4)
C72 0.139(4) 0.261(7) 0.190(6) 0.011(4) 0.094(4) 0.060(5)

loop_
_atom_type_symbol
_atom_type_description
_atom_type_scat_dispersion_real
_atom_type_scat_dispersion_imag
_atom_type_scat_source
C C 0.0015 0.0009 'International Tables Vol C Tables 4.2.6.8 and 6.1.1.4'
H H 0.0000 0.0000 'International Tables Vol C Tables 4.2.6.8 and 6.1.1.4'
N N 0.0030 0.0019 'International Tables Vol C Tables 4.2.6.8 and 6.1.1.4'
O O 0.0056 0.0036 'International Tables Vol C Tables 4.2.6.8 and 6.1.1.4'

loop_
_geom_angle_atom_site_label_1
_geom_angle_atom_site_label_2
_geom_angle_atom_site_label_3
_geom_angle
C18 O3 C17 118.4(2)
C15 O4 C16 120.3(2)
C27 O5 C25 116.36(16)
C1 O6 C7 116.40(18)
C9 N1 C34 130.60(19)
C9 N1 C8 96.39(16)
C34 N1 C8 132.96(17)
C26 N2 C33 129.37(19)
C26 N2 C24 96.51(16)
C33 N2 C24 133.49(17)
C2 C1 C6 121.0(2)
C2 C1 O6 122.6(2)
C6 C1 O6 116.4(3)
C1 C2 C3 119.5(3)
C1 C2 H2 120.3
C3 C2 H2 120.3
C4 C3 C2 120.3(4)
C4 C3 H3 119.9
C2 C3 H3 119.9
C3 C4 C5 119.7(3)
C3 C4 H4 120.1
C5 C4 H4 120.1
C4 C5 C6 121.4(4)
C4 C5 H5 119.3
C6 C5 H5 119.3
C1 C6 C5 118.1(3)
C1 C6 H6 121.0
C5 C6 H6 121.0
O6 C7 C9 119.80(17)
O6 C7 C8 113.81(18)
C9 C7 C8 85.39(15)
O6 C7 H7 111.8
C9 C7 H7 111.8
C8 C7 H7 111.8
N1 C8 C10 115.24(18)
N1 C8 C7 86.23(15)
C10 C8 C7 116.93(17)
N1 C8 H8 112.0
C10 C8 H8 112.0
C7 C8 H8 112.0
O2 C9 N1 131.5(2)
O2 C9 C7 137.0(2)
N1 C9 C7 91.51(17)
C11 C10 C15 118.2(3)
C11 C10 C8 123.2(2)
C15 C10 C8 118.6(2)
C10 C11 C12 121.1(3)
C10 C11 H11 119.5
C12 C11 H11 119.5
C13 C12 C11 120.2(3)
C13 C12 H12 119.9
C11 C12 H12 119.9
C12 C13 C14 121.1(3)
C12 C13 H13 119.5
C14 C13 H13 119.5
C13 C14 C15 118.3(3)
C13 C14 H14 120.9
C15 C14 H14 120.9
O4 C15 C14 123.7(3)
O4 C15 C10 114.9(2)
C14 C15 C10 121.2(3)
O4 C16 C17 106.5(2)
O4 C16 H16A 110.4
C17 C16 H16A 110.4
O4 C16 H16B 110.4
C17 C16 H16B 110.4
H16A C16 H16B 108.6
O3 C17 C16 106.4(2)
O3 C17 H17A 110.4
C16 C17 H17A 110.4
O3 C17 H17B 110.4
C16 C17 H17B 110.4
H17A C17 H17B 108.6
O3 C18 C19 122.8(2)
O3 C18 C23 116.1(2)
C19 C18 C23 121.0(2)
C20 C19 C18 119.5(3)
C20 C19 H19 120.2
C18 C19 H19 120.2
C19 C20 C21 121.1(3)
C19 C20 H20 119.5
C21 C20 H20 119.5
C20 C21 C22 119.1(3)
C20 C21 H21 120.4
C22 C21 H21 120.4
C23 C22 C21 121.2(2)
C23 C22 H22 119.4
C21 C22 H22 119.4
C22 C23 C18 118.0(2)
C22 C23 C24 121.6(2)
C18 C23 C24 120.4(2)
N2 C24 C23 114.57(18)
N2 C24 C25 85.82(15)
C23 C24 C25 116.63(17)
N2 C24 H24 112.4
C23 C24 H24 112.4
C25 C24 H24 112.4
O5 C25 C26 119.82(19)
O5 C25 C24 113.38(17)
C26 C25 C24 85.41(15)
O5 C25 H25 111.9
C26 C25 H25 111.9
C24 C25 H25 111.9
O1 C26 N2 132.0(2)
O1 C26 C25 136.64(19)
N2 C26 C25 91.35(17)
C32 C27 C28 119.9(2)
C32 C27 O5 123.30(19)
C28 C27 O5 116.8(2)
C29 C28 C27 119.5(2)
C29 C28 H28 120.3
C27 C28 H28 120.3
C30 C29 C28 120.9(2)
C30 C29 H29 119.6
C28 C29 H29 119.6
C31 C30 C29 119.1(2)
C31 C30 H30 120.4
C29 C30 H30 120.4
C30 C31 C32 120.8(2)
C30 C31 H31 119.6
C32 C31 H31 119.6
C27 C32 C31 119.8(2)
C27 C32 H32 120.1
C31 C32 H32 120.1
N2 C33 C34 114.7(2)
N2 C33 H33A 108.6
C34 C33 H33A 108.6
N2 C33 H33B 108.6
C34 C33 H33B 108.6
H33A C33 H33B 107.6
N1 C34 C33 114.73(18)
N1 C34 H34A 108.6
C33 C34 H34A 108.6
N1 C34 H34B 108.6
C33 C34 H34B 108.6
H34A C34 H34B 107.6
C52 O9 C51 118.7(2)
C49 O10 C50 118.9(2)
C61 O11 C59 116.70(16)
C35 O12 C41 117.5(2)
C43 N3 C68 130.9(2)
C43 N3 C42 96.04(17)
C68 N3 C42 133.09(18)
C60 N4 C67 131.1(2)
C60 N4 C58 96.23(16)
C67 N4 C58 132.03(17)
C40 C35 C36 121.3(3)
C40 C35 O12 124.3(3)
C36 C35 O12 114.4(3)
C35 C36 C37 117.3(4)
C35 C36 H36 121.3
C37 C36 H36 121.3
C38 C37 C36 122.3(5)
C38 C37 H37 118.8
C36 C37 H37 118.8
C39 C38 C37 118.0(5)
C39 C38 H38 121.0
C37 C38 H38 121.0
C38 C39 C40 122.2(5)
C38 C39 H39 118.9
C40 C39 H39 118.9
C35 C40 C39 118.7(4)
C35 C40 H40 120.6
C39 C40 H40 120.6
O12 C41 C43 116.36(19)
O12 C41 C42 118.80(19)
C43 C41 C42 85.36(16)
O12 C41 H41 111.3
C43 C41 H41 111.3
C42 C41 H41 111.3
N3 C42 C44 115.9(2)
N3 C42 C41 85.74(16)
C44 C42 C41 115.83(18)
N3 C42 H42 112.3
C44 C42 H42 112.3
C41 C42 H42 112.3
O8 C43 N3 132.2(2)
O8 C43 C41 136.1(2)
N3 C43 C41 91.69(17)
C45 C44 C49 118.2(3)
C45 C44 C42 122.8(3)
C49 C44 C42 119.0(2)
C44 C45 C46 120.8(3)
C44 C45 H45 119.6
C46 C45 H45 119.6
C47 C46 C45 119.9(4)
C47 C46 H46 120.0
C45 C46 H46 120.0
C46 C47 C48 120.6(4)
C46 C47 H47 119.7
C48 C47 H47 119.7
C47 C48 C49 119.5(4)
C47 C48 H48 120.2
C49 C48 H48 120.2
O10 C49 C44 115.1(2)
O10 C49 C48 123.9(3)
C44 C49 C48 120.8(3)
O10 C50 C51 106.7(3)
O10 C50 H50A 110.4
C51 C50 H50A 110.4
O10 C50 H50B 110.4
C51 C50 H50B 110.4
H50A C50 H50B 108.6
O9 C51 C50 106.1(3)
O9 C51 H51A 110.5
C50 C51 H51A 110.5
O9 C51 H51B 110.5
C50 C51 H51B 110.5
H51A C51 H51B 108.7
O9 C52 C53 123.6(2)
O9 C52 C57 116.1(2)
C53 C52 C57 120.4(3)
C54 C53 C52 120.1(3)
C54 C53 H53 120.0
C52 C53 H53 120.0
C53 C54 C55 120.7(3)
C53 C54 H54 119.6
C55 C54 H54 119.6
C54 C55 C56 119.4(3)
C54 C55 H55 120.3
C56 C55 H55 120.3
C57 C56 C55 121.3(3)
C57 C56 H56 119.3
C55 C56 H56 119.4
C56 C57 C52 118.2(2)
C56 C57 C58 121.3(2)
C52 C57 C58 120.6(2)
N4 C58 C57 114.02(18)
N4 C58 C59 85.72(15)
C57 C58 C59 115.33(17)
N4 C58 H58 113.0
C57 C58 H58 113.0
C59 C58 H58 113.0
O11 C59 C60 120.8(2)
O11 C59 C58 113.64(17)
C60 C59 C58 85.43(15)
O11 C59 H59 111.5
C60 C59 H59 111.5
C58 C59 H59 111.5
O7 C60 N4 132.2(2)
O7 C60 C59 136.5(2)
N4 C60 C59 91.30(18)
C66 C61 C62 119.9(2)
C66 C61 O11 123.28(18)
C62 C61 O11 116.8(2)
C61 C62 C63 119.7(2)
C61 C62 H62 120.2
C63 C62 H62 120.2
C64 C63 C62 121.1(2)
C64 C63 H63 119.4
C62 C63 H63 119.4
C63 C64 C65 119.3(2)
C63 C64 H64 120.3
C65 C64 H64 120.3
C64 C65 C66 120.2(2)
C64 C65 H65 119.9
C66 C65 H65 119.9
C61 C66 C65 119.8(2)
C61 C66 H66 120.1
C65 C66 H66 120.1
N4 C67 C68 115.0(2)
N4 C67 H67A 108.5
C68 C67 H67A 108.5
N4 C67 H67B 108.5
C68 C67 H67B 108.5
H67A C67 H67B 107.5
N3 C68 C67 115.5(2)
N3 C68 H68A 108.4
C67 C68 H68A 108.4
N3 C68 H68B 108.4
C67 C68 H68B 108.4
H68A C68 H68B 107.5
C70 O13 C71 115.7(3)
C70 C69 H69A 109.5
C70 C69 H69B 109.5
H69A C69 H69B 109.5
C70 C69 H69C 109.5
H69A C69 H69C 109.5
H69B C69 H69C 109.5
O14 C70 O13 121.4(4)
O14 C70 C69 126.2(4)
O13 C70 C69 112.3(3)
C72 C71 O13 106.2(4)
C72 C71 H71A 110.5
O13 C71 H71A 110.5
C72 C71 H71B 110.5
O13 C71 H71B 110.5
H71A C71 H71B 108.7
C71 C72 H72A 109.5
C71 C72 H72B 109.5
H72A C72 H72B 109.5
C71 C72 H72C 109.5
H72A C72 H72C 109.5
H72B C72 H72C 109.5

loop_
_geom_bond_atom_site_label_1
_geom_bond_atom_site_label_2
_geom_bond_distance
O1 C26 1.208(3)
O2 C9 1.213(3)
O3 C18 1.368(3)
O3 C17 1.436(3)
O4 C15 1.363(3)
O4 C16 1.428(3)
O5 C27 1.390(2)
O5 C25 1.410(2)
O6 C1 1.383(3)
O6 C7 1.415(2)
N1 C9 1.352(3)
N1 C34 1.448(3)
N1 C8 1.471(3)
N2 C26 1.350(3)
N2 C33 1.457(3)
N2 C24 1.478(3)
C1 C2 1.377(4)
C1 C6 1.379(4)
C2 C3 1.386(4)
C2 H2 0.9300
C3 C4 1.362(5)
C3 H3 0.9300
C4 C5 1.373(5)
C4 H4 0.9300
C5 C6 1.386(4)
C5 H5 0.9300
C6 H6 0.9300
C7 C9 1.540(3)
C7 C8 1.565(3)
C7 H7 0.9800
C8 C10 1.498(3)
C8 H8 0.9800
C10 C11 1.375(3)
C10 C15 1.396(3)
C11 C12 1.382(5)
C11 H11 0.9300
C12 C13 1.355(5)
C12 H12 0.9300
C13 C14 1.389(5)
C13 H13 0.9300
C14 C15 1.390(4)
C14 H14 0.9300
C16 C17 1.487(4)
C16 H16A 0.9700
C16 H16B 0.9700
C17 H17A 0.9700
C17 H17B 0.9700
C18 C19 1.387(3)
C18 C23 1.393(3)
C19 C20 1.368(4)
C19 H19 0.9300
C20 C21 1.373(4)
C20 H20 0.9300
C21 C22 1.393(4)
C21 H21 0.9300
C22 C23 1.383(3)
C22 H22 0.9300
C23 C24 1.506(3)
C24 C25 1.569(3)
C24 H24 0.9800
C25 C26 1.544(3)
C25 H25 0.9800
C27 C32 1.372(3)
C27 C28 1.382(3)
C28 C29 1.380(3)
C28 H28 0.9300
C29 C30 1.374(4)
C29 H29 0.9300
C30 C31 1.366(3)
C30 H30 0.9300
C31 C32 1.382(3)
C31 H31 0.9300
C32 H32 0.9300
C33 C34 1.524(3)
C33 H33A 0.9700
C33 H33B 0.9700
C34 H34A 0.9700
C34 H34B 0.9700
O7 C60 1.216(3)
O8 C43 1.212(3)
O9 C52 1.367(3)
O9 C51 1.429(3)
O10 C49 1.369(4)
O10 C50 1.434(4)
O11 C61 1.386(2)
O11 C59 1.407(2)
O12 C35 1.403(3)
O12 C41 1.406(3)
N3 C43 1.350(3)
N3 C68 1.446(3)
N3 C42 1.463(3)
N4 C60 1.349(3)
N4 C67 1.446(3)
N4 C58 1.476(3)
C35 C40 1.364(4)
C35 C36 1.380(4)
C36 C37 1.394(6)
C36 H36 0.9300
C37 C38 1.370(7)
C37 H37 0.9300
C38 C39 1.346(7)
C38 H38 0.9300
C39 C40 1.387(5)
C39 H39 0.9300
C40 H40 0.9300
C41 C43 1.520(3)
C41 C42 1.566(3)
C41 H41 0.9800
C42 C44 1.501(3)
C42 H42 0.9800
C44 C45 1.383(4)
C44 C49 1.385(4)
C45 C46 1.397(5)
C45 H45 0.9300
C46 C47 1.355(6)
C46 H46 0.9300
C47 C48 1.375(6)
C47 H47 0.9300
C48 C49 1.392(4)
C48 H48 0.9300
C50 C51 1.493(5)
C50 H50A 0.9700
C50 H50B 0.9700
C51 H51A 0.9700
C51 H51B 0.9700
C52 C53 1.389(4)
C52 C57 1.389(3)
C53 C54 1.363(4)
C53 H53 0.9300
C54 C55 1.366(4)
C54 H54 0.9300
C55 C56 1.387(4)
C55 H55 0.9300
C56 C57 1.381(3)
C56 H56 0.9300
C57 C58 1.505(3)
C58 C59 1.565(3)
C58 H58 0.9800
C59 C60 1.538(3)
C59 H59 0.9800
C61 C66 1.369(3)
C61 C62 1.374(3)
C62 C63 1.374(3)
C62 H62 0.9300
C63 C64 1.366(4)
C63 H63 0.9300
C64 C65 1.367(3)
C64 H64 0.9300
C65 C66 1.391(3)
C65 H65 0.9300
C66 H66 0.9300
C67 C68 1.522(3)
C67 H67A 0.9700
C67 H67B 0.9700
C68 H68A 0.9700
C68 H68B 0.9700
O13 C70 1.319(4)
O13 C71 1.464(4)
O14 C70 1.216(4)
C69 C70 1.484(5)
C69 H69A 0.9600
C69 H69B 0.9600
C69 H69C 0.9600
C71 C72 1.428(6)
C71 H71A 0.9700
C71 H71B 0.9700
C72 H72A 0.9600
C72 H72B 0.9600
C72 H72C 0.9600

loop_
_geom_hbond_atom_site_label_D
_geom_hbond_atom_site_label_H
_geom_hbond_atom_site_label_A
_geom_hbond_distance_DH
_geom_hbond_distance_HA
_geom_hbond_distance_DA
_geom_hbond_angle_DHA
C53 H53 O6 0.93 2.52 3.344(3) 147
C2 H2 O2 0.93 2.42 3.250(3) 149
C32 H32 O1 0.93 2.33 3.178(3) 151
C66 H66 O7 0.93 2.48 3.299(3) 147

loop_
_geom_torsion_atom_site_label_1
_geom_torsion_atom_site_label_2
_geom_torsion_atom_site_label_3
_geom_torsion_atom_site_label_4
_geom_torsion
C7 O6 C1 C2 39.0(3)
C7 O6 C1 C6 -143.2(2)
C6 C1 C2 C3 0.5(4)
O6 C1 C2 C3 178.2(2)
C1 C2 C3 C4 0.4(5)
C2 C3 C4 C5 -1.4(5)
C3 C4 C5 C6 1.5(6)
C2 C1 C6 C5 -0.4(4)
O6 C1 C6 C5 -178.2(3)
C4 C5 C6 C1 -0.6(5)
C1 O6 C7 C9 -88.7(2)
C1 O6 C7 C8 172.60(19)
C9 N1 C8 C10 112.63(19)
C34 N1 C8 C10 -69.8(3)
C9 N1 C8 C7 -5.46(17)
C34 N1 C8 C7 172.1(2)
O6 C7 C8 N1 125.40(18)
C9 C7 C8 N1 4.78(15)
O6 C7 C8 C10 8.9(3)
C9 C7 C8 C10 -111.7(2)
C34 N1 C9 O2 7.3(4)
C8 N1 C9 O2 -175.1(3)
C34 N1 C9 C7 -172.1(2)
C8 N1 C9 C7 5.54(18)
O6 C7 C9 O2 60.6(4)
C8 C7 C9 O2 175.5(3)
O6 C7 C9 N1 -120.1(2)
C8 C7 C9 N1 -5.19(16)
N1 C8 C10 C11 -18.3(3)
C7 C8 C10 C11 80.8(3)
N1 C8 C10 C15 163.82(19)
C7 C8 C10 C15 -97.1(2)
C15 C10 C11 C12 -0.7(4)
C8 C10 C11 C12 -178.5(3)
C10 C11 C12 C13 -1.0(5)
C11 C12 C13 C14 1.1(6)
C12 C13 C14 C15 0.5(5)
C16 O4 C15 C14 32.2(4)
C16 O4 C15 C10 -151.8(2)
C13 C14 C15 O4 173.6(3)
C13 C14 C15 C10 -2.2(4)
C11 C10 C15 O4 -173.8(2)
C8 C10 C15 O4 4.1(3)
C11 C10 C15 C14 2.3(4)
C8 C10 C15 C14 -179.8(2)
C15 O4 C16 C17 134.4(3)
C18 O3 C17 C16 153.4(2)
O4 C16 C17 O3 -68.4(3)
C17 O3 C18 C19 27.5(3)
C17 O3 C18 C23 -154.7(2)
O3 C18 C19 C20 177.7(2)
C23 C18 C19 C20 0.0(3)
C18 C19 C20 C21 -0.2(3)
C19 C20 C21 C22 0.2(4)
C20 C21 C22 C23 0.1(3)
C21 C22 C23 C18 -0.2(3)
C21 C22 C23 C24 179.76(19)
O3 C18 C23 C22 -177.61(18)
C19 C18 C23 C22 0.2(3)
O3 C18 C23 C24 2.4(3)
C19 C18 C23 C24 -179.81(18)
C26 N2 C24 C23 109.9(2)
C33 N2 C24 C23 -61.3(3)
C26 N2 C24 C25 -7.52(18)
C33 N2 C24 C25 -178.7(2)
C22 C23 C24 N2 -32.3(3)
C18 C23 C24 N2 147.69(18)
C22 C23 C24 C25 65.7(3)
C18 C23 C24 C25 -114.3(2)
C27 O5 C25 C26 -85.4(2)
C27 O5 C25 C24 176.11(19)
N2 C24 C25 O5 127.13(19)
C23 C24 C25 O5 11.7(3)
N2 C24 C25 C26 6.54(16)
C23 C24 C25 C26 -108.9(2)
C33 N2 C26 O1 -1.5(4)
C24 N2 C26 O1 -173.3(3)
C33 N2 C26 C25 179.4(2)
C24 N2 C26 C25 7.62(18)
O5 C25 C26 O1 59.4(4)
C24 C25 C26 O1 173.8(3)
O5 C25 C26 N2 -121.5(2)
C24 C25 C26 N2 -7.15(17)
C25 O5 C27 C32 42.8(3)
C25 O5 C27 C28 -139.8(2)
C32 C27 C28 C29 -0.5(4)
O5 C27 C28 C29 -178.0(3)
C27 C28 C29 C30 -0.2(5)
C28 C29 C30 C31 0.8(4)
C29 C30 C31 C32 -0.7(4)
C28 C27 C32 C31 0.6(4)
O5 C27 C32 C31 177.9(2)
C30 C31 C32 C27 0.0(4)
C26 N2 C33 C34 107.1(3)
C24 N2 C33 C34 -84.2(3)
C9 N1 C34 C33 112.5(3)
C8 N1 C34 C33 -64.3(3)
N2 C33 C34 N1 95.2(2)
C41 O12 C35 C40 17.9(4)
C41 O12 C35 C36 -162.4(2)
C40 C35 C36 C37 -0.4(5)
O12 C35 C36 C37 179.8(3)
C35 C36 C37 C38 -1.9(7)
C36 C37 C38 C39 2.6(9)
C37 C38 C39 C40 -1.0(8)
C36 C35 C40 C39 1.9(5)
O12 C35 C40 C39 -178.4(3)
C38 C39 C40 C35 -1.2(7)
C35 O12 C41 C43 150.9(2)
C35 O12 C41 C42 -109.3(2)
C43 N3 C42 C44 -108.3(2)
C68 N3 C42 C44 71.3(3)
C43 N3 C42 C41 8.43(18)
C68 N3 C42 C41 -172.0(3)
O12 C41 C42 N3 -125.1(2)
C43 C41 C42 N3 -7.46(16)
O12 C41 C42 C44 -8.3(3)
C43 C41 C42 C44 109.4(2)
C68 N3 C43 O8 -6.5(5)
C42 N3 C43 O8 173.1(3)
C68 N3 C43 C41 171.8(2)
C42 N3 C43 C41 -8.66(18)
O12 C41 C43 O8 -53.8(4)
C42 C41 C43 O8 -173.8(3)
O12 C41 C43 N3 128.0(2)
C42 C41 C43 N3 8.07(17)
N3 C42 C44 C45 15.0(3)
C41 C42 C44 C45 -83.2(3)
N3 C42 C44 C49 -168.2(2)
C41 C42 C44 C49 93.5(3)
C49 C44 C45 C46 0.9(4)
C42 C44 C45 C46 177.6(2)
C44 C45 C46 C47 2.0(4)
C45 C46 C47 C48 -3.3(5)
C46 C47 C48 C49 1.7(5)
C50 O10 C49 C44 142.0(3)
C50 O10 C49 C48 -42.6(4)
C45 C44 C49 O10 173.0(2)
C42 C44 C49 O10 -3.9(3)
C45 C44 C49 C48 -2.5(4)
C42 C44 C49 C48 -179.4(2)
C47 C48 C49 O10 -173.8(3)
C47 C48 C49 C44 1.3(5)
C49 O10 C50 C51 -130.4(3)
C52 O9 C51 C50 -164.1(2)
O10 C50 C51 O9 66.6(3)
C51 O9 C52 C53 -15.0(4)
C51 O9 C52 C57 164.8(2)
O9 C52 C53 C54 179.3(2)
C57 C52 C53 C54 -0.5(4)
C52 C53 C54 C55 0.4(4)
C53 C54 C55 C56 -0.4(4)
C54 C55 C56 C57 0.6(4)
C55 C56 C57 C52 -0.7(3)
C55 C56 C57 C58 177.1(2)
O9 C52 C57 C56 -179.2(2)
C53 C52 C57 C56 0.6(3)
O9 C52 C57 C58 3.0(3)
C53 C52 C57 C58 -177.2(2)
C60 N4 C58 C57 -106.8(2)
C67 N4 C58 C57 64.9(3)
C60 N4 C58 C59 9.08(18)
C67 N4 C58 C59 -179.2(2)
C56 C57 C58 N4 36.9(3)
C52 C57 C58 N4 -145.29(19)
C56 C57 C58 C59 -60.0(3)
C52 C57 C58 C59 117.8(2)
C61 O11 C59 C60 89.5(2)
C61 O11 C59 C58 -171.27(19)
N4 C58 C59 O11 -129.7(2)
C57 C58 C59 O11 -15.1(3)
N4 C58 C59 C60 -7.93(16)
C57 C58 C59 C60 106.7(2)
C67 N4 C60 O7 -1.0(5)
C58 N4 C60 O7 170.9(3)
C67 N4 C60 C59 178.9(2)
C58 N4 C60 C59 -9.21(18)
O11 C59 C60 O7 -56.5(4)
C58 C59 C60 O7 -171.4(3)
O11 C59 C60 N4 123.5(2)
C58 C59 C60 N4 8.66(17)
C59 O11 C61 C66 -40.3(3)
C59 O11 C61 C62 142.4(2)
C66 C61 C62 C63 0.1(4)
O11 C61 C62 C63 177.4(3)
C61 C62 C63 C64 -0.1(5)
C62 C63 C64 C65 0.0(5)
C63 C64 C65 C66 0.2(4)
C62 C61 C66 C65 0.1(4)
O11 C61 C66 C65 -177.0(2)
C64 C65 C66 C61 -0.3(4)
C60 N4 C67 C68 -112.9(3)
C58 N4 C67 C68 78.0(3)
C43 N3 C68 C67 -112.1(3)
C42 N3 C68 C67 68.5(4)
N4 C67 C68 N3 -97.4(3)
C71 O13 C70 O14 2.0(5)
C71 O13 C70 C69 -174.3(4)
C70 O13 C71 C72 175.5(4)
